data_4321392
loop_
_publ_author_name
'Masahiko Inamo'
'Hideyuki Nakaba'
'Kiyohiko Nakajima'
'Mikio Hoshino'

_publ_contact_author_address
;
Department of Chemistry, Aichi University of Education,
Igaya, Kariya 448-8542, JAPAN
;
_publ_contact_author_email minamo@auecc.aichi-edu.ac.jp
_publ_contact_author_fax '+81 566 26 2636'
_publ_contact_author_name 'Masahiko Inamo'
_publ_contact_author_phone '+81 566 26 2636'
_publ_section_title
;
 Laser Photolysis of Chromium(III) Porphyrins with Axial Pyridines in
 Dichloromethane and Toluene Solutions. Novel Effects of a Hydrogen Bond
 in the Ligand Exchange Reaction
;
_journal_name_full 'Inorganic Chemistry'
_journal_page_first 4417
_journal_page_last 4423
_journal_paper_doi 10.1021/ic0002059
_journal_volume 39
_journal_year 2000
_chemical_formula_moiety 'C56 H44 Cl Cr N6 O '
_chemical_formula_sum 'C56 H44 Cl Cr N6 O'
_chemical_formula_weight 904.45
_space_group_IT_number 2
_symmetry_cell_setting triclinic
_symmetry_Int_Tables_number 2
_symmetry_space_group_name_Hall '-P 1'
_symmetry_space_group_name_H-M 'P -1'
_audit_creation_date 'Fri Oct  8 16:15:11 1999'
_audit_creation_method 'by teXsan'
_audit_update_record
;
99-12-28 text and data added by Kiyohiko Nakajima
;
_cell_angle_alpha 90.104(8)
_cell_angle_beta 105.424(5)
_cell_angle_gamma 89.935(7)
_cell_formula_units_Z 2
_cell_length_a 11.7727(5)
_cell_length_b 19.277(2)
_cell_length_c 10.3870(3)
_cell_measurement_reflns_used 9291
_cell_measurement_temperature 298.2
_cell_measurement_theta_max 27.4
_cell_measurement_theta_min 2.0
_cell_volume 2272.3(3)
_computing_cell_refinement PROCESS-AUTO
_computing_data_collection PROCESS-AUTO
_computing_data_reduction 'teXsan Ver. 1.10'
_computing_publication_material 'teXsan Ver. 1.10'
_computing_structure_refinement 'teXsan Ver. 1.10'
_computing_structure_solution SIR92
_diffrn_measured_fraction_theta_full 0.8898
_diffrn_measured_fraction_theta_max 0.8898
_diffrn_measurement_device_type 'Rigaku RAXIS-RAPID Imaging Plate'
_diffrn_measurement_method \w
_diffrn_radiation_type 'Mo K\a'
_diffrn_radiation_wavelength 0.7107
_diffrn_reflns_av_R_equivalents 0.035
_diffrn_reflns_limit_h_max 15
_diffrn_reflns_limit_h_min -15
_diffrn_reflns_limit_k_max 25
_diffrn_reflns_limit_k_min -24
_diffrn_reflns_limit_l_max 13
_diffrn_reflns_limit_l_min -13
_diffrn_reflns_number 12794
_diffrn_reflns_theta_full 27.49
_diffrn_reflns_theta_max 27.49
_exptl_absorpt_coefficient_mu 0.359
_exptl_absorpt_correction_T_max 0.939
_exptl_absorpt_correction_T_min 0.906
_exptl_absorpt_correction_type integration
_exptl_absorpt_process_details '(Higashi, 1999)'
_exptl_crystal_colour violet
_exptl_crystal_density_diffrn 1.322
_exptl_crystal_density_method 'not measured'
_exptl_crystal_description prism
_exptl_crystal_size_max 0.300
_exptl_crystal_size_mid 0.250
_exptl_crystal_size_min 0.200
_refine_diff_density_max 0.57
_refine_diff_density_min -0.34
_refine_ls_extinction_method none
_refine_ls_goodness_of_fit_ref 2.043
_refine_ls_hydrogen_treatment noref
_refine_ls_number_parameters 586
_refine_ls_number_reflns 7119
_refine_ls_R_factor_gt 0.0579
_refine_ls_shift/su_max 0.2607
_refine_ls_structure_factor_coef F
_refine_ls_weighting_details 'w = 1/[\s^2^(Fo) + 0.00123|Fo|^2^]'
_refine_ls_weighting_scheme calc
_refine_ls_wR_factor_ref 0.0890
_reflns_number_gt 7119
_reflns_number_total 9258
_reflns_threshold_expression F^2^>2.0\s(F^2^)
_cod_data_source_file ic0002059.cif
_cod_data_source_block crmepy1
_cod_original_cell_volume 2272.4(3)
_cod_original_formula_sum 'C56 H44 Cl Cr N6 O '
_cod_database_code 4321392

loop_
_symmetry_equiv_pos_as_xyz
x,y,z
-x,-y,-z

loop_
_atom_site_label
_atom_site_type_symbol
_atom_site_fract_x
_atom_site_fract_y
_atom_site_fract_z
_atom_site_U_iso_or_equiv
_atom_site_adp_type
_atom_site_occupancy
_atom_site_calc_flag
_atom_site_refinement_flags
_atom_site_disorder_assembly
_atom_site_disorder_group
Cr(1) Cr 0.68364(3) 0.24370(2) 0.70263(4) 0.02325(10) Uani 1.00 d . . .
Cl(1) Cl 0.55469(6) 0.23973(3) 0.49166(7) 0.0346(2) Uani 1.00 d . . .
O(1) O 0.7985(2) 0.24491(10) 0.8904(2) 0.0329(5) Uani 1.00 d . . .
N(1) N 0.6173(2) 0.1527(1) 0.7532(2) 0.0266(5) Uani 1.00 d . . .
N(2) N 0.8070(2) 0.1895(1) 0.6391(2) 0.0280(5) Uani 1.00 d . . .
N(3) N 0.7569(2) 0.3354(1) 0.6631(2) 0.0267(5) Uani 1.00 d . . .
N(4) N 0.5677(2) 0.2987(1) 0.7772(2) 0.0294(5) Uani 1.00 d . . .
N(5) N 0.8223(2) 0.3659(1) 1.0356(3) 0.0432(7) Uani 1.00 d . . .
N(6) N 0.7925(3) 0.1420(2) 1.0758(3) 0.0581(9) Uani 1.00 d . . .
C(1) C 0.5285(2) 0.1460(1) 0.8167(3) 0.0302(6) Uani 1.00 d . . .
C(2) C 0.5075(2) 0.0726(1) 0.8334(3) 0.0338(7) Uani 1.00 d . . .
C(3) C 0.5818(2) 0.0366(1) 0.7791(3) 0.0329(7) Uani 1.00 d . . .
C(4) C 0.6498(2) 0.0864(1) 0.7267(3) 0.0290(6) Uani 1.00 d . . .
C(5) C 0.7398(2) 0.0696(1) 0.6658(3) 0.0281(6) Uani 1.00 d . . .
C(6) C 0.8153(2) 0.1181(1) 0.6300(3) 0.0281(6) Uani 1.00 d . . .
C(7) C 0.9127(2) 0.1010(1) 0.5751(3) 0.0337(7) Uani 1.00 d . . .
C(8) C 0.9634(2) 0.1617(1) 0.5533(3) 0.0341(7) Uani 1.00 d . . .
C(9) C 0.8965(2) 0.2168(1) 0.5906(3) 0.0289(6) Uani 1.00 d . . .
C(10) C 0.9171(2) 0.2881(1) 0.5746(3) 0.0287(6) Uani 1.00 d . . .
C(11) C 0.8483(2) 0.3423(1) 0.6040(3) 0.0279(6) Uani 1.00 d . . .
C(12) C 0.8645(2) 0.4152(1) 0.5781(3) 0.0309(6) Uani 1.00 d . . .
C(13) C 0.7839(2) 0.4513(1) 0.6228(3) 0.0322(6) Uani 1.00 d . . .
C(14) C 0.7161(2) 0.4017(1) 0.6769(3) 0.0294(6) Uani 1.00 d . . .
C(15) C 0.6250(2) 0.4186(1) 0.7350(3) 0.0312(6) Uani 1.00 d . . .
C(16) C 0.5581(2) 0.3703(1) 0.7837(3) 0.0303(6) Uani 1.00 d . . .
C(17) C 0.4693(3) 0.3878(1) 0.8506(3) 0.0377(7) Uani 1.00 d . . .
C(18) C 0.4252(2) 0.3272(1) 0.8837(3) 0.0384(7) Uani 1.00 d . . .
C(19) C 0.4860(2) 0.2712(1) 0.8373(3) 0.0326(7) Uani 1.00 d . . .
C(20) C 0.4664(2) 0.2002(1) 0.8546(3) 0.0304(6) Uani 1.00 d . . .
C(21) C 0.7551(2) -0.0055(1) 0.6362(3) 0.0294(6) Uani 1.00 d . . .
C(22) C 0.6657(2) -0.0405(1) 0.5438(3) 0.0362(7) Uani 1.00 d . . .
C(23) C 0.6758(3) -0.1103(1) 0.5130(3) 0.0400(8) Uani 1.00 d . . .
C(24) C 0.7783(3) -0.1453(1) 0.5751(3) 0.0423(8) Uani 1.00 d . . .
C(25) C 0.8705(3) -0.1116(1) 0.6663(3) 0.0390(7) Uani 1.00 d . . .
C(26) C 0.8582(2) -0.0419(1) 0.6975(3) 0.0345(7) Uani 1.00 d . . .
C(27) C 1.0200(2) 0.3079(1) 0.5216(3) 0.0304(6) Uani 1.00 d . . .
C(28) C 1.0142(3) 0.3016(2) 0.3868(3) 0.0506(9) Uani 1.00 d . . .
C(29) C 1.1129(3) 0.3202(2) 0.3416(3) 0.058(1) Uani 1.00 d . . .
C(30) C 1.2155(3) 0.3437(2) 0.4288(4) 0.0505(9) Uani 1.00 d . . .
C(31) C 1.2189(3) 0.3503(2) 0.5591(4) 0.066(1) Uani 1.00 d . . .
C(32) C 1.1221(3) 0.3325(2) 0.6067(3) 0.0491(9) Uani 1.00 d . . .
C(33) C 0.5992(2) 0.4946(1) 0.7466(3) 0.0307(6) Uani 1.00 d . . .
C(34) C 0.4971(2) 0.5250(1) 0.6657(3) 0.0337(7) Uani 1.00 d . . .
C(35) C 0.4773(2) 0.5962(1) 0.6733(3) 0.0376(7) Uani 1.00 d . . .
C(36) C 0.5566(3) 0.6370(1) 0.7623(3) 0.0385(7) Uani 1.00 d . . .
C(37) C 0.6580(3) 0.6076(1) 0.8448(3) 0.0379(7) Uani 1.00 d . . .
C(38) C 0.6796(2) 0.5365(1) 0.8370(3) 0.0346(7) Uani 1.00 d . . .
C(39) C 0.3651(2) 0.1838(1) 0.9141(3) 0.0333(7) Uani 1.00 d . . .
C(40) C 0.2498(3) 0.1879(2) 0.8369(3) 0.0514(9) Uani 1.00 d . . .
C(41) C 0.1554(3) 0.1797(2) 0.8934(4) 0.060(1) Uani 1.00 d . . .
C(42) C 0.1777(3) 0.1659(2) 1.0286(4) 0.0533(9) Uani 1.00 d . . .
C(43) C 0.2912(3) 0.1602(2) 1.1051(4) 0.060(1) Uani 1.00 d . . .
C(44) C 0.3853(3) 0.1688(2) 1.0483(3) 0.0509(9) Uani 1.00 d . . .
C(45) C 0.7496(3) 0.3906(2) 1.1055(4) 0.0524(9) Uani 1.00 d . . .
C(46) C 0.7761(3) 0.4464(2) 1.1906(4) 0.0532(9) Uani 1.00 d . . .
C(47) C 0.8837(3) 0.4789(2) 1.2065(4) 0.058(1) Uani 1.00 d . . .
C(48) C 0.9599(3) 0.4550(2) 1.1365(3) 0.0479(9) Uani 1.00 d . . .
C(49) C 0.9268(3) 0.3985(2) 1.0500(3) 0.0393(7) Uani 1.00 d . . .
C(50) C 1.0046(3) 0.3700(2) 0.9691(3) 0.0486(9) Uani 1.00 d . . .
C(51) C 0.8313(4) 0.0758(2) 1.0503(6) 0.119(2) Uani 1.00 d . . .
C(52) C 0.8128(6) 0.0193(3) 1.1314(9) 0.167(3) Uani 1.00 d . . .
C(53) C 0.7628(6) 0.0416(6) 1.2232(7) 0.199(4) Uani 1.00 d . . .
C(54) C 0.7215(6) 0.0955(7) 1.2668(6) 0.216(4) Uani 1.00 d . . .
C(55) C 0.7421(4) 0.1502(3) 1.1725(4) 0.093(2) Uani 1.00 d . . .
C(56) C 0.7070(5) 0.2127(5) 1.1991(6) 0.134(3) Uani 1.00 d . . .
H(1) H 0.4517 0.0536 0.8748 0.0405 Uiso 1.00 calc . . .
H(2) H 0.5883 -0.0125 0.7760 0.0395 Uiso 1.00 calc . . .
H(3) H 0.9369 0.0558 0.5574 0.0404 Uiso 1.00 calc . . .
H(4) H 1.0305 0.1667 0.5197 0.0409 Uiso 1.00 calc . . .
H(5) H 0.9210 0.4340 0.5375 0.0371 Uiso 1.00 calc . . .
H(6) H 0.7735 0.5002 0.6193 0.0386 Uiso 1.00 calc . . .
H(7) H 0.4458 0.4332 0.8684 0.0452 Uiso 1.00 calc . . .
H(8) H 0.3654 0.3225 0.9289 0.0460 Uiso 1.00 calc . . .
H(9) H 0.5958 -0.0161 0.5007 0.0435 Uiso 1.00 calc . . .
H(10) H 0.6135 -0.1334 0.4505 0.0480 Uiso 1.00 calc . . .
H(11) H 0.7861 -0.1930 0.5555 0.0508 Uiso 1.00 calc . . .
H(12) H 0.9412 -0.1359 0.7069 0.0468 Uiso 1.00 calc . . .
H(13) H 0.9203 -0.0191 0.7607 0.0414 Uiso 1.00 calc . . .
H(14) H 0.9445 0.2849 0.3256 0.0608 Uiso 1.00 calc . . .
H(15) H 1.1086 0.3164 0.2492 0.0701 Uiso 1.00 calc . . .
H(16) H 1.2822 0.3550 0.3978 0.0606 Uiso 1.00 calc . . .
H(17) H 1.2884 0.3674 0.6199 0.0788 Uiso 1.00 calc . . .
H(18) H 1.1272 0.3375 0.6990 0.0589 Uiso 1.00 calc . . .
H(19) H 0.4408 0.4970 0.6053 0.0404 Uiso 1.00 calc . . .
H(20) H 0.4086 0.6165 0.6165 0.0451 Uiso 1.00 calc . . .
H(21) H 0.5423 0.6852 0.7676 0.0462 Uiso 1.00 calc . . .
H(22) H 0.7126 0.6359 0.9065 0.0455 Uiso 1.00 calc . . .
H(23) H 0.7491 0.5166 0.8932 0.0416 Uiso 1.00 calc . . .
H(24) H 0.2345 0.1965 0.7438 0.0617 Uiso 1.00 calc . . .
H(25) H 0.0766 0.1834 0.8395 0.0723 Uiso 1.00 calc . . .
H(26) H 0.1142 0.1605 1.0681 0.0639 Uiso 1.00 calc . . .
H(27) H 0.3063 0.1502 1.1977 0.0721 Uiso 1.00 calc . . .
H(28) H 0.4639 0.1643 1.1024 0.0611 Uiso 1.00 calc . . .
H(29) H 0.6759 0.3682 1.0953 0.0629 Uiso 1.00 calc . . .
H(30) H 0.7218 0.4622 1.2375 0.0638 Uiso 1.00 calc . . .
H(31) H 0.9047 0.5174 1.2653 0.0690 Uiso 1.00 calc . . .
H(32) H 1.0343 0.4767 1.1468 0.0575 Uiso 1.00 calc . . .
H(33) H 1.0236 0.3231 0.9935 0.0583 Uiso 1.00 calc . . .
H(34) H 0.9646 0.3724 0.8769 0.0583 Uiso 1.00 calc . . .
H(35) H 1.0750 0.3966 0.9859 0.0583 Uiso 1.00 calc . . .
H(36) H 0.8688 0.0687 0.9809 0.1428 Uiso 1.00 calc . . .
H(37) H 0.8337 -0.0275 1.1206 0.2005 Uiso 1.00 calc . . .
H(38) H 0.7543 0.0032 1.2771 0.2393 Uiso 1.00 calc . . .
H(39) H 0.6870 0.0998 1.3394 0.2588 Uiso 1.00 calc . . .
H(40) H 0.7728 0.2431 1.2221 0.1606 Uiso 1.00 calc . . .
H(41) H 0.6507 0.2301 1.1226 0.1606 Uiso 1.00 calc . . .
H(42) H 0.6722 0.2098 1.2716 0.1606 Uiso 1.00 calc . . .

loop_
_atom_site_aniso_label
_atom_site_aniso_U_11
_atom_site_aniso_U_22
_atom_site_aniso_U_33
_atom_site_aniso_U_12
_atom_site_aniso_U_13
_atom_site_aniso_U_23
Cr(1) 0.0267(2) 0.0181(2) 0.0276(2) -0.0011(1) 0.0117(2) -0.0016(2)
Cl(1) 0.0381(3) 0.0311(3) 0.0328(3) -0.0050(3) 0.0060(3) 0.0027(3)
O(1) 0.0363(9) 0.0318(9) 0.0302(9) -0.0045(8) 0.0081(8) -0.0023(8)
N(1) 0.0291(10) 0.0218(10) 0.031(1) 0.0004(8) 0.0120(8) 0.0007(8)
N(2) 0.032(1) 0.0219(10) 0.033(1) -0.0006(8) 0.0133(9) -0.0011(8)
N(3) 0.0300(10) 0.0209(10) 0.033(1) 0.0001(8) 0.0142(8) -0.0028(8)
N(4) 0.034(1) 0.0225(10) 0.036(1) 0.0007(8) 0.0167(9) -0.0023(9)
N(5) 0.044(1) 0.044(1) 0.040(1) -0.006(1) 0.008(1) -0.004(1)
N(6) 0.056(2) 0.071(2) 0.041(1) -0.016(1) 0.003(1) 0.015(1)
C(1) 0.034(1) 0.025(1) 0.034(1) -0.003(1) 0.014(1) 0.002(1)
C(2) 0.039(1) 0.026(1) 0.041(1) -0.002(1) 0.018(1) 0.005(1)
C(3) 0.034(1) 0.022(1) 0.047(1) -0.0007(10) 0.018(1) 0.004(1)
C(4) 0.031(1) 0.023(1) 0.035(1) 0.0001(10) 0.011(1) 0.0003(10)
C(5) 0.025(1) 0.023(1) 0.036(1) -0.0005(9) 0.008(1) -0.003(1)
C(6) 0.027(1) 0.026(1) 0.033(1) 0.0007(10) 0.010(1) -0.004(1)
C(7) 0.035(1) 0.027(1) 0.043(1) 0.001(1) 0.018(1) -0.005(1)
C(8) 0.034(1) 0.030(1) 0.045(1) 0.000(1) 0.022(1) -0.003(1)
C(9) 0.032(1) 0.026(1) 0.031(1) 0.0000(10) 0.013(1) -0.0016(10)
C(10) 0.032(1) 0.028(1) 0.029(1) -0.0020(10) 0.011(1) -0.0016(10)
C(11) 0.032(1) 0.023(1) 0.030(1) -0.0024(10) 0.011(1) -0.0008(10)
C(12) 0.038(1) 0.024(1) 0.033(1) -0.002(1) 0.013(1) 0.001(1)
C(13) 0.042(1) 0.022(1) 0.036(1) -0.003(1) 0.014(1) -0.001(1)
C(14) 0.034(1) 0.022(1) 0.033(1) -0.0019(10) 0.010(1) -0.0018(10)
C(15) 0.034(1) 0.024(1) 0.037(1) 0.001(1) 0.012(1) -0.002(1)
C(16) 0.033(1) 0.025(1) 0.036(1) 0.002(1) 0.015(1) -0.005(1)
C(17) 0.045(1) 0.028(1) 0.046(2) 0.002(1) 0.024(1) -0.007(1)
C(18) 0.043(1) 0.034(1) 0.046(2) 0.000(1) 0.028(1) -0.004(1)
C(19) 0.037(1) 0.028(1) 0.037(1) 0.000(1) 0.017(1) -0.002(1)
C(20) 0.033(1) 0.030(1) 0.032(1) -0.002(1) 0.016(1) 0.001(1)
C(21) 0.033(1) 0.022(1) 0.037(1) -0.0023(10) 0.016(1) -0.002(1)
C(22) 0.032(1) 0.032(1) 0.047(2) -0.001(1) 0.014(1) -0.005(1)
C(23) 0.045(1) 0.031(1) 0.049(2) -0.008(1) 0.021(1) -0.010(1)
C(24) 0.062(2) 0.022(1) 0.056(2) -0.001(1) 0.039(1) -0.003(1)
C(25) 0.047(1) 0.030(1) 0.048(2) 0.010(1) 0.026(1) 0.007(1)
C(26) 0.035(1) 0.030(1) 0.041(1) 0.000(1) 0.014(1) 0.001(1)
C(27) 0.035(1) 0.024(1) 0.037(1) 0.0019(10) 0.018(1) 0.003(1)
C(28) 0.041(2) 0.076(2) 0.040(2) 0.008(2) 0.019(1) 0.010(2)
C(29) 0.064(2) 0.077(2) 0.045(2) 0.018(2) 0.033(2) 0.022(2)
C(30) 0.053(2) 0.041(2) 0.069(2) -0.002(1) 0.036(1) 0.015(1)
C(31) 0.052(2) 0.079(3) 0.070(2) -0.029(2) 0.023(2) -0.004(2)
C(32) 0.044(2) 0.065(2) 0.043(2) -0.020(1) 0.018(1) -0.007(1)
C(33) 0.038(1) 0.024(1) 0.036(1) -0.001(1) 0.019(1) -0.003(1)
C(34) 0.034(1) 0.030(1) 0.037(1) 0.000(1) 0.009(1) -0.001(1)
C(35) 0.040(1) 0.029(1) 0.046(2) 0.007(1) 0.014(1) 0.006(1)
C(36) 0.051(2) 0.023(1) 0.048(2) 0.003(1) 0.025(1) 0.000(1)
C(37) 0.048(2) 0.029(1) 0.040(1) -0.003(1) 0.018(1) -0.009(1)
C(38) 0.036(1) 0.030(1) 0.040(1) 0.004(1) 0.013(1) -0.003(1)
C(39) 0.038(1) 0.027(1) 0.039(1) 0.000(1) 0.019(1) 0.000(1)
C(40) 0.043(2) 0.077(2) 0.038(2) -0.007(2) 0.018(1) 0.003(2)
C(41) 0.040(2) 0.094(3) 0.050(2) 0.000(2) 0.018(1) 0.007(2)
C(42) 0.049(2) 0.066(2) 0.056(2) 0.003(2) 0.034(1) 0.012(2)
C(43) 0.053(2) 0.088(3) 0.049(2) 0.011(2) 0.030(1) 0.026(2)
C(44) 0.043(2) 0.067(2) 0.047(2) 0.005(2) 0.020(1) 0.015(2)
C(45) 0.051(2) 0.055(2) 0.053(2) -0.012(2) 0.017(2) -0.007(2)
C(46) 0.057(2) 0.057(2) 0.051(2) 0.002(2) 0.025(2) -0.006(2)
C(47) 0.075(2) 0.047(2) 0.052(2) -0.010(2) 0.020(2) -0.014(2)
C(48) 0.056(2) 0.040(2) 0.047(2) -0.011(1) 0.012(1) -0.009(1)
C(49) 0.038(1) 0.040(2) 0.038(1) -0.004(1) 0.006(1) 0.001(1)
C(50) 0.053(2) 0.045(2) 0.048(2) -0.002(1) 0.014(1) -0.008(1)
C(51) 0.083(3) 0.066(3) 0.146(4) -0.036(2) -0.077(3) 0.048(3)
C(52) 0.090(4) 0.098(4) 0.234(8) -0.027(3) -0.095(5) 0.053(5)
C(53) 0.101(5) 0.37(1) 0.086(5) -0.127(5) -0.044(4) 0.087(6)
C(54) 0.094(4) 0.50(2) 0.043(3) -0.138(6) 0.007(3) 0.013(5)
C(55) 0.062(2) 0.165(5) 0.046(2) -0.037(3) 0.005(2) -0.004(3)
C(56) 0.099(4) 0.220(8) 0.076(4) -0.055(5) 0.014(3) -0.029(4)

loop_
_atom_type_symbol
_atom_type_description
_atom_type_scat_dispersion_real
_atom_type_scat_dispersion_imag
_atom_type_scat_source
C C 0.003 0.002
;International Tables for Crystallography
(1992, Vol. C, Tables 4.2.6.8 and 6.1.1.1)
;
H H 0.000 0.000
;International Tables for Crystallography
(1992, Vol. C, Table 6.1.1.2)
;
N N 0.006 0.003
;International Tables for Crystallography
(1992, Vol. C, Tables 4.2.6.8 and 6.1.1.1)
;
Cl Cl 0.148 0.159
;International Tables for Crystallography
(1992, Vol. C, Tables 4.2.6.8 and 6.1.1.1)
;
Cr Cr 0.321 0.624
;International Tables for Crystallography
(1992, Vol. C, Tables 4.2.6.8 and 6.1.1.1)
;
O O 0.011 0.006
;International Tables for Crystallography
(1992, Vol. C, Tables 4.2.6.8 and 6.1.1.1)
;

loop_
_geom_angle_atom_site_label_1
_geom_angle_atom_site_label_2
_geom_angle_atom_site_label_3
_geom_angle
_geom_angle_site_symmetry_1
_geom_angle_site_symmetry_2
_geom_angle_site_symmetry_3
_geom_angle_publ_flag
Cl(1) Cr(1) O(1) 178.75(6) . 1_555 1_555 yes
Cl(1) Cr(1) N(1) 90.94(6) . 1_555 1_555 yes
Cl(1) Cr(1) N(2) 91.23(6) . 1_555 1_555 yes
Cl(1) Cr(1) N(3) 92.46(6) . 1_555 1_555 yes
Cl(1) Cr(1) N(4) 92.27(7) . 1_555 1_555 yes
O(1) Cr(1) N(1) 88.00(8) . 1_555 1_555 yes
O(1) Cr(1) N(2) 88.11(8) . 1_555 1_555 yes
O(1) Cr(1) N(3) 88.60(8) . 1_555 1_555 yes
O(1) Cr(1) N(4) 88.40(8) . 1_555 1_555 yes
N(1) Cr(1) N(2) 89.90(8) . 1_555 1_555 yes
N(1) Cr(1) N(3) 176.60(8) . 1_555 1_555 yes
N(1) Cr(1) N(4) 90.43(8) . 1_555 1_555 yes
N(2) Cr(1) N(3) 90.14(8) . 1_555 1_555 yes
N(2) Cr(1) N(4) 176.48(9) . 1_555 1_555 yes
N(3) Cr(1) N(4) 89.33(8) . 1_555 1_555 yes
Cr(1) N(1) C(1) 126.4(2) . 1_555 1_555 no
Cr(1) N(1) C(4) 126.6(2) . 1_555 1_555 no
C(1) N(1) C(4) 106.9(2) . 1_555 1_555 no
Cr(1) N(2) C(6) 126.9(2) . 1_555 1_555 no
Cr(1) N(2) C(9) 126.8(2) . 1_555 1_555 no
C(6) N(2) C(9) 106.3(2) . 1_555 1_555 no
Cr(1) N(3) C(11) 126.2(2) . 1_555 1_555 no
Cr(1) N(3) C(14) 126.7(2) . 1_555 1_555 no
C(11) N(3) C(14) 106.8(2) . 1_555 1_555 no
Cr(1) N(4) C(16) 127.3(2) . 1_555 1_555 no
Cr(1) N(4) C(19) 126.1(2) . 1_555 1_555 no
C(16) N(4) C(19) 106.5(2) . 1_555 1_555 no
C(45) N(5) C(49) 117.8(3) . 1_555 1_555 no
C(51) N(6) C(55) 119.4(5) . 1_555 1_555 no
N(1) C(1) C(2) 109.0(2) . 1_555 1_555 no
N(1) C(1) C(20) 125.7(2) . 1_555 1_555 no
C(2) C(1) C(20) 125.3(2) . 1_555 1_555 no
C(1) C(2) C(3) 107.4(2) . 1_555 1_555 no
C(2) C(3) C(4) 107.4(2) . 1_555 1_555 no
N(1) C(4) C(3) 109.2(2) . 1_555 1_555 no
N(1) C(4) C(5) 125.6(2) . 1_555 1_555 no
C(3) C(4) C(5) 125.1(2) . 1_555 1_555 no
C(4) C(5) C(6) 124.8(2) . 1_555 1_555 no
C(4) C(5) C(21) 117.2(2) . 1_555 1_555 no
C(6) C(5) C(21) 118.0(2) . 1_555 1_555 no
N(2) C(6) C(5) 125.6(2) . 1_555 1_555 no
N(2) C(6) C(7) 109.2(2) . 1_555 1_555 no
C(5) C(6) C(7) 125.2(2) . 1_555 1_555 no
C(6) C(7) C(8) 107.4(2) . 1_555 1_555 no
C(7) C(8) C(9) 107.1(2) . 1_555 1_555 no
N(2) C(9) C(8) 109.9(2) . 1_555 1_555 no
N(2) C(9) C(10) 125.7(2) . 1_555 1_555 no
C(8) C(9) C(10) 124.3(2) . 1_555 1_555 no
C(9) C(10) C(11) 124.8(2) . 1_555 1_555 no
C(9) C(10) C(27) 118.0(2) . 1_555 1_555 no
C(11) C(10) C(27) 117.2(2) . 1_555 1_555 no
N(3) C(11) C(10) 126.0(2) . 1_555 1_555 no
N(3) C(11) C(12) 109.4(2) . 1_555 1_555 no
C(10) C(11) C(12) 124.6(2) . 1_555 1_555 no
C(11) C(12) C(13) 107.1(2) . 1_555 1_555 no
C(12) C(13) C(14) 107.6(2) . 1_555 1_555 no
N(3) C(14) C(13) 109.1(2) . 1_555 1_555 no
N(3) C(14) C(15) 125.7(2) . 1_555 1_555 no
C(13) C(14) C(15) 125.2(2) . 1_555 1_555 no
C(14) C(15) C(16) 124.8(2) . 1_555 1_555 no
C(14) C(15) C(33) 116.9(2) . 1_555 1_555 no
C(16) C(15) C(33) 118.3(2) . 1_555 1_555 no
N(4) C(16) C(15) 125.7(2) . 1_555 1_555 no
N(4) C(16) C(17) 109.5(2) . 1_555 1_555 no
C(15) C(16) C(17) 124.8(2) . 1_555 1_555 no
C(16) C(17) C(18) 107.3(2) . 1_555 1_555 no
C(17) C(18) C(19) 107.5(2) . 1_555 1_555 no
N(4) C(19) C(18) 109.2(2) . 1_555 1_555 no
N(4) C(19) C(20) 126.0(2) . 1_555 1_555 no
C(18) C(19) C(20) 124.7(2) . 1_555 1_555 no
C(1) C(20) C(19) 125.3(2) . 1_555 1_555 no
C(1) C(20) C(39) 119.2(2) . 1_555 1_555 no
C(19) C(20) C(39) 115.5(2) . 1_555 1_555 no
C(5) C(21) C(22) 119.8(2) . 1_555 1_555 no
C(5) C(21) C(26) 121.8(2) . 1_555 1_555 no
C(22) C(21) C(26) 118.4(2) . 1_555 1_555 no
C(21) C(22) C(23) 121.9(3) . 1_555 1_555 no
C(22) C(23) C(24) 118.7(3) . 1_555 1_555 no
C(23) C(24) C(25) 120.9(3) . 1_555 1_555 no
C(24) C(25) C(26) 119.7(3) . 1_555 1_555 no
C(21) C(26) C(25) 120.4(3) . 1_555 1_555 no
C(10) C(27) C(28) 121.2(2) . 1_555 1_555 no
C(10) C(27) C(32) 120.2(2) . 1_555 1_555 no
C(28) C(27) C(32) 118.6(2) . 1_555 1_555 no
C(27) C(28) C(29) 119.3(3) . 1_555 1_555 no
C(28) C(29) C(30) 121.4(3) . 1_555 1_555 no
C(29) C(30) C(31) 118.4(3) . 1_555 1_555 no
C(30) C(31) C(32) 121.4(3) . 1_555 1_555 no
C(27) C(32) C(31) 120.9(3) . 1_555 1_555 no
C(15) C(33) C(34) 121.2(2) . 1_555 1_555 no
C(15) C(33) C(38) 119.9(2) . 1_555 1_555 no
C(34) C(33) C(38) 118.8(2) . 1_555 1_555 no
C(33) C(34) C(35) 120.4(2) . 1_555 1_555 no
C(34) C(35) C(36) 120.4(3) . 1_555 1_555 no
C(35) C(36) C(37) 120.1(3) . 1_555 1_555 no
C(36) C(37) C(38) 120.1(3) . 1_555 1_555 no
C(33) C(38) C(37) 120.1(3) . 1_555 1_555 no
C(20) C(39) C(40) 120.6(2) . 1_555 1_555 no
C(20) C(39) C(44) 120.9(2) . 1_555 1_555 no
C(40) C(39) C(44) 118.4(3) . 1_555 1_555 no
C(39) C(40) C(41) 121.2(3) . 1_555 1_555 no
C(40) C(41) C(42) 119.4(3) . 1_555 1_555 no
C(41) C(42) C(43) 119.9(3) . 1_555 1_555 no
C(42) C(43) C(44) 120.5(3) . 1_555 1_555 no
C(39) C(44) C(43) 120.6(3) . 1_555 1_555 no
N(5) C(45) C(46) 123.6(3) . 1_555 1_555 no
C(45) C(46) C(47) 118.4(3) . 1_555 1_555 no
C(46) C(47) C(48) 119.4(3) . 1_555 1_555 no
C(47) C(48) C(49) 119.3(3) . 1_555 1_555 no
N(5) C(49) C(48) 121.5(3) . 1_555 1_555 no
N(5) C(49) C(50) 116.2(3) . 1_555 1_555 no
C(48) C(49) C(50) 122.3(3) . 1_555 1_555 no
N(6) C(51) C(52) 118.3(6) . 1_555 1_555 no
C(51) C(52) C(53) 110.3(8) . 1_555 1_555 no
C(52) C(53) C(54) 143(1) . 1_555 1_555 no
C(53) C(54) C(55) 101.4(6) . 1_555 1_555 no
N(6) C(55) C(54) 127.1(7) . 1_555 1_555 no
N(6) C(55) C(56) 119.9(6) . 1_555 1_555 no
C(54) C(55) C(56) 112.9(6) . 1_555 1_555 no

loop_
_geom_bond_atom_site_label_1
_geom_bond_atom_site_label_2
_geom_bond_distance
_geom_bond_site_symmetry_1
_geom_bond_site_symmetry_2
_geom_bond_publ_flag
Cr(1) Cl(1) 2.3114(7) . . yes
Cr(1) O(1) 2.056(2) . . yes
Cr(1) N(1) 2.046(2) . . yes
Cr(1) N(2) 2.035(2) . . yes
Cr(1) N(3) 2.057(2) . . yes
Cr(1) N(4) 2.035(2) . . yes
N(1) C(1) 1.382(3) . . no
N(1) C(4) 1.382(3) . . no
N(2) C(6) 1.384(3) . . no
N(2) C(9) 1.387(3) . . no
N(3) C(11) 1.380(3) . . no
N(3) C(14) 1.385(3) . . no
N(4) C(16) 1.388(3) . . no
N(4) C(19) 1.385(3) . . no
N(5) C(45) 1.347(4) . . no
N(5) C(49) 1.353(4) . . no
N(6) C(51) 1.405(6) . . no
N(6) C(55) 1.305(6) . . no
C(1) C(2) 1.454(3) . . no
C(1) C(20) 1.391(4) . . no
C(2) C(3) 1.352(4) . . no
C(3) C(4) 1.448(3) . . no
C(4) C(5) 1.408(4) . . no
C(5) C(6) 1.407(3) . . no
C(5) C(21) 1.502(3) . . no
C(6) C(7) 1.449(4) . . no
C(7) C(8) 1.360(4) . . no
C(8) C(9) 1.434(4) . . no
C(9) C(10) 1.415(4) . . no
C(10) C(11) 1.402(4) . . no
C(10) C(27) 1.508(3) . . no
C(11) C(12) 1.455(3) . . no
C(12) C(13) 1.352(4) . . no
C(13) C(14) 1.452(3) . . no
C(14) C(15) 1.401(4) . . no
C(15) C(16) 1.399(4) . . no
C(15) C(33) 1.507(4) . . no
C(16) C(17) 1.441(4) . . no
C(17) C(18) 1.360(4) . . no
C(18) C(19) 1.445(4) . . no
C(19) C(20) 1.408(4) . . no
C(20) C(39) 1.516(3) . . no
C(21) C(22) 1.395(4) . . no
C(21) C(26) 1.400(4) . . no
C(22) C(23) 1.395(4) . . no
C(23) C(24) 1.384(4) . . no
C(24) C(25) 1.396(4) . . no
C(25) C(26) 1.397(4) . . no
C(27) C(28) 1.389(4) . . no
C(27) C(32) 1.374(4) . . no
C(28) C(29) 1.411(4) . . no
C(29) C(30) 1.380(5) . . no
C(30) C(31) 1.350(5) . . no
C(31) C(32) 1.400(4) . . no
C(33) C(34) 1.398(4) . . no
C(33) C(38) 1.399(4) . . no
C(34) C(35) 1.398(4) . . no
C(35) C(36) 1.372(4) . . no
C(36) C(37) 1.390(4) . . no
C(37) C(38) 1.401(4) . . no
C(39) C(40) 1.382(4) . . no
C(39) C(44) 1.382(4) . . no
C(40) C(41) 1.398(4) . . no
C(41) C(42) 1.384(5) . . no
C(42) C(43) 1.366(5) . . no
C(43) C(44) 1.396(4) . . no
C(45) C(46) 1.373(5) . . no
C(46) C(47) 1.385(5) . . no
C(47) C(48) 1.375(5) . . no
C(48) C(49) 1.400(4) . . no
C(49) C(50) 1.501(4) . . no
C(51) C(52) 1.429(9) . . no
C(52) C(53) 1.32(1) . . no
C(53) C(54) 1.28(2) . . no
C(54) C(55) 1.50(1) . . no
C(55) C(56) 1.326(10) . . no

loop_
_geom_contact_atom_site_label_1
_geom_contact_atom_site_label_2
_geom_contact_distance
_geom_contact_site_symmetry_1
_geom_contact_site_symmetry_2
_geom_contact_publ_flag
Cl(1) C(36) 3.536(3) . 2_666 no
Cl(1) C(35) 3.571(3) . 2_666 no
O(1) N(5) 2.750(3) . . yes
O(1) N(6) 2.781(3) . . yes
O(1) C(50) 3.366(4) . . no
O(1) C(49) 3.529(3) . . no
N(1) N(6) 3.443(4) . . no
N(5) C(16) 3.493(4) . . no
N(5) C(15) 3.511(4) . . no
N(6) C(1) 3.530(4) . . no
C(3) C(51) 3.568(5) . . no
C(4) C(51) 3.477(6) . . no
C(7) C(54) 3.391(7) . 1_554 no
C(8) C(25) 3.510(4) . 2_756 no
C(16) C(45) 3.520(4) . . no
C(18) C(37) 3.457(4) . 2_667 no
C(25) C(42) 3.526(4) . 2_657 no
C(25) C(43) 3.544(4) . 2_657 no
C(29) C(48) 3.537(5) . 1_554 no
C(29) C(49) 3.569(4) . 1_554 no
C(34) C(34) 3.592(6) . 2_666 no
